data_4037649
loop_
_publ_author_name
'Castroagud\'in, Mari\~na'
'Lobato, Rub\'en'
'Mart\'inez-Garc\'ia, Lucas'
'Sardina, F. Javier'
'Paleo, M. Rita'

_publ_section_title
;
 <i>Bis</i>-enolates with Extended \p-Conjugation Are Powerful
 Nucleophiles: A Study of Their Alkylation Reactions with Very Hindered
 C-Electrophiles.
;
_journal_name_full 'The Journal of organic chemistry'
_journal_paper_doi 10.1021/acs.joc.9b01961
_journal_year 2019
_chemical_formula_moiety 'C24 H32 O4'
_chemical_formula_sum 'C24 H32 O4'
_chemical_formula_weight 384.49
_chemical_name_common jslmc415
_space_group_crystal_system monoclinic
_space_group_IT_number 14
_space_group_name_Hall '-P 2yn'
_space_group_name_H-M_alt 'P 1 21/n 1'
_atom_sites_solution_hydrogens geom
_atom_sites_solution_primary dual
_atom_sites_solution_secondary difmap
_audit_conform_dict_location ftp://ftp.iucr.org/pub/cif_core.dic
_audit_conform_dict_name cif_core.dic
_audit_conform_dict_version 2.4.3
_audit_creation_date 2017-02-15T19:47:16-00:00
_audit_creation_method 'WinGX routine CIF_UPDATE'
_cell_angle_alpha 90
_cell_angle_beta 99.581(12)
_cell_angle_gamma 90
_cell_formula_units_Z 4
_cell_length_a 16.249(5)
_cell_length_b 6.4275(18)
_cell_length_c 19.982(6)
_cell_measurement_reflns_used 1361
_cell_measurement_temperature 100(2)
_cell_measurement_theta_max 21.22
_cell_measurement_theta_min 2.54
_cell_measurement_wavelength 0.71073
_cell_volume 2057.8(11)
_computing_cell_refinement 'SAINT V8.37A integration software'
_computing_data_collection 'Bruker APEX2 software'
_computing_data_reduction 'SORTAV (Blessing, 1995)'
_computing_molecular_graphics 'ORTEP-3 for Windows (Farrugia, 2012)'
_computing_publication_material 'WinGX publication routines (Farrugia, 2012)'
_computing_structure_refinement 'SHELXL-2016/6 (Sheldrick, 2016)'
_computing_structure_solution 'SHELXT-2014 (Sheldrick, 2014)'
_diffrn_ambient_temperature 100(2)
_diffrn_detector 'APEX-II CCD'
_diffrn_measured_fraction_theta_full 0.995
_diffrn_measured_fraction_theta_max 0.97
_diffrn_measurement_device '\k-geometry diffractometer'
_diffrn_measurement_device_type 'Bruker APEX-II'
_diffrn_measurement_method '\f or \w oscillation scans'
_diffrn_orient_matrix_UB_11 -0.056094
_diffrn_orient_matrix_UB_12 -0.01172
_diffrn_orient_matrix_UB_13 0.014021
_diffrn_orient_matrix_UB_21 -0.025486
_diffrn_orient_matrix_UB_22 -0.033397
_diffrn_orient_matrix_UB_23 -0.047851
_diffrn_orient_matrix_UB_31 0.009957
_diffrn_orient_matrix_UB_32 -0.151503
_diffrn_orient_matrix_UB_33 0.009464
_diffrn_radiation_monochromator graphite
_diffrn_radiation_probe x-ray
_diffrn_radiation_type MoK\a
_diffrn_radiation_wavelength 0.71073
_diffrn_reflns_av_R_equivalents 0.1949
_diffrn_reflns_av_unetI/netI 0.1625
_diffrn_reflns_Laue_measured_fraction_full 0.995
_diffrn_reflns_Laue_measured_fraction_max 0.97
_diffrn_reflns_limit_h_max 19
_diffrn_reflns_limit_h_min -18
_diffrn_reflns_limit_k_max 7
_diffrn_reflns_limit_k_min -7
_diffrn_reflns_limit_l_max 23
_diffrn_reflns_limit_l_min -24
_diffrn_reflns_number 30364
_diffrn_reflns_point_group_measured_fraction_full 0.995
_diffrn_reflns_point_group_measured_fraction_max 0.97
_diffrn_reflns_reduction_process
;
        Scaled and merged with Sortav
        R.H. Blessing, (1987) Cryst. Rev. 1, 3-58
        R.H. Blessing, (1989) J. Appl. Cryst. 22, 396-397
;
_diffrn_reflns_theta_full 25.242
_diffrn_reflns_theta_max 25.578
_diffrn_reflns_theta_min 2.542
_diffrn_source 'sealed x-ray tube'
_diffrn_standards_number 0
_exptl_absorpt_coefficient_mu 0.083
_exptl_absorpt_correction_T_max 0.958
_exptl_absorpt_correction_T_min 0.774
_exptl_absorpt_correction_type multi-scan
_exptl_absorpt_process_details
;
SADABS-2016/2 - Bruker AXS area detector scaling and absorption correction
;
_exptl_crystal_colour colourless
_exptl_crystal_density_diffrn 1.241
_exptl_crystal_density_method 'not measured'
_exptl_crystal_description needle
_exptl_crystal_F_000 832
_exptl_crystal_size_max 0.7
_exptl_crystal_size_mid 0.04
_exptl_crystal_size_min 0.03
_refine_diff_density_max 0.301
_refine_diff_density_min -0.359
_refine_diff_density_rms 0.083
_refine_ls_extinction_coef 0.034(4)
_refine_ls_extinction_expression Fc^*^=kFc[1+0.001xFc^2^\l^3^/sin(2\q)]^-1/4^
_refine_ls_extinction_method 'SHELXL-2016/6 (Sheldrick 2016)'
_refine_ls_goodness_of_fit_ref 0.959
_refine_ls_hydrogen_treatment constr
_refine_ls_matrix_type full
_refine_ls_number_constraints 0
_refine_ls_number_parameters 258
_refine_ls_number_reflns 3745
_refine_ls_number_restraints 0
_refine_ls_restrained_S_all 0.959
_refine_ls_R_factor_all 0.1843
_refine_ls_R_factor_gt 0.075
_refine_ls_shift/su_max 0
_refine_ls_shift/su_mean 0
_refine_ls_structure_factor_coef Fsqd
_refine_ls_weighting_details 'w=1/[\s^2^(Fo^2^)+(0.1024P)^2^] where P=(Fo^2^+2Fc^2^)/3'
_refine_ls_weighting_scheme calc
_refine_ls_wR_factor_gt 0.1664
_refine_ls_wR_factor_ref 0.2248
_reflns_Friedel_coverage 0
_reflns_number_gt 1610
_reflns_number_total 3745
_reflns_threshold_expression 'I > 2\s(I)'
_cod_data_source_file jo9b01961_si_002.cif
_cod_data_source_block shelx
_cod_original_cell_volume 2057.8(10)
_cod_original_sg_symbol_H-M 'P 21/n'
_cod_database_code 4037649
_shelx_estimated_absorpt_t_min 0.944
_shelx_estimated_absorpt_t_max 0.998

loop_
_space_group_symop_operation_xyz
'x, y, z'
'-x+1/2, y+1/2, -z+1/2'
'-x, -y, -z'
'x-1/2, -y-1/2, z-1/2'

loop_
_atom_site_label
_atom_site_type_symbol
_atom_site_fract_x
_atom_site_fract_y
_atom_site_fract_z
_atom_site_U_iso_or_equiv
_atom_site_adp_type
_atom_site_occupancy
_atom_site_site_symmetry_order
_atom_site_calc_flag
_atom_site_refinement_flags_posn
_atom_site_refinement_flags_adp
C1 C 0.4086(2) 0.4943(6) 0.30017(19) 0.0302(10) Uani 1 1 d . .
C2 C 0.3883(2) 0.6560(6) 0.34124(19) 0.0337(10) Uani 1 1 d . .
H2 H 0.427283 0.76559 0.353042 0.04 Uiso 1 1 calc R U
C3 C 0.3122(2) 0.6613(7) 0.3656(2) 0.0368(11) Uani 1 1 d . .
C4 C 0.2547(2) 0.5007(7) 0.3488(2) 0.0378(11) Uani 1 1 d . .
C5 C 0.2736(2) 0.3406(7) 0.30676(19) 0.0374(11) Uani 1 1 d . .
H5 H 0.234321 0.232255 0.294148 0.045 Uiso 1 1 calc R U
C6 C 0.3488(2) 0.3382(7) 0.2833(2) 0.0356(11) Uani 1 1 d . .
H6 H 0.360251 0.227115 0.254898 0.043 Uiso 1 1 calc R U
C11 C 0.4921(2) 0.4798(6) 0.27543(19) 0.0292(10) Uani 1 1 d . .
C12 C 0.5490(2) 0.6628(6) 0.2984(2) 0.0387(11) Uani 1 1 d . .
H12A H 0.559311 0.670071 0.348599 0.046 Uiso 1 1 calc R U
H12B H 0.521547 0.793751 0.280766 0.046 Uiso 1 1 calc R U
C13 C 0.6320(2) 0.6398(6) 0.2728(2) 0.0382(11) Uani 1 1 d . .
H13 H 0.668418 0.761602 0.288653 0.046 Uiso 1 1 calc R U
C14 C 0.6748(3) 0.4430(7) 0.3012(2) 0.0499(13) Uani 1 1 d . .
H14A H 0.685581 0.449358 0.351412 0.06 Uiso 1 1 calc R U
H14B H 0.728976 0.427949 0.285238 0.06 Uiso 1 1 calc R U
C15 C 0.6195(3) 0.2589(7) 0.2780(3) 0.0519(14) Uani 1 1 d . .
H15 H 0.647686 0.128107 0.296713 0.062 Uiso 1 1 calc R U
C16 C 0.5369(3) 0.2812(6) 0.3032(2) 0.0459(12) Uani 1 1 d . .
H16A H 0.546968 0.285408 0.353449 0.055 Uiso 1 1 calc R U
H16B H 0.501215 0.159217 0.28861 0.055 Uiso 1 1 calc R U
C17 C 0.4785(3) 0.4726(8) 0.1979(2) 0.0551(14) Uani 1 1 d . .
H17A H 0.450662 0.602127 0.179229 0.066 Uiso 1 1 calc R U
H17B H 0.441762 0.353889 0.181503 0.066 Uiso 1 1 calc R U
C18 C 0.5627(3) 0.4489(8) 0.1731(2) 0.0551(14) Uani 1 1 d . .
H18 H 0.552654 0.443611 0.122332 0.066 Uiso 1 1 calc R U
C19 C 0.6182(3) 0.6321(6) 0.1963(2) 0.0445(12) Uani 1 1 d . .
H19A H 0.672309 0.617093 0.180236 0.053 Uiso 1 1 calc R U
H19B H 0.5915 0.762612 0.177396 0.053 Uiso 1 1 calc R U
C20 C 0.6043(3) 0.2488(7) 0.2006(3) 0.0613(16) Uani 1 1 d . .
H20A H 0.657946 0.230943 0.184025 0.074 Uiso 1 1 calc R U
H20B H 0.568017 0.128623 0.184943 0.074 Uiso 1 1 calc R U
C21 C 0.2903(3) 0.8425(7) 0.4052(2) 0.0391(11) Uani 1 1 d . .
O22 O 0.22004(17) 0.8991(5) 0.40580(14) 0.0478(9) Uani 1 1 d . .
O23 O 0.35890(17) 0.9373(4) 0.43995(13) 0.0443(8) Uani 1 1 d . .
C24 C 0.3439(3) 1.1169(7) 0.4811(2) 0.0425(12) Uani 1 1 d . .
H24 H 0.293747 1.194277 0.457983 0.051 Uiso 1 1 calc R U
C25 C 0.3281(3) 1.0397(7) 0.5492(2) 0.0460(12) Uani 1 1 d . .
H25A H 0.28276 0.937538 0.542433 0.069 Uiso 1 1 calc R U
H25B H 0.312499 1.15713 0.57572 0.069 Uiso 1 1 calc R U
H25C H 0.378925 0.974467 0.573535 0.069 Uiso 1 1 calc R U
C26 C 0.4197(3) 1.2526(7) 0.4848(2) 0.0483(12) Uani 1 1 d . .
H26A H 0.428288 1.287942 0.438724 0.072 Uiso 1 1 calc R U
H26B H 0.468665 1.177985 0.508338 0.072 Uiso 1 1 calc R U
H26C H 0.411571 1.380352 0.509612 0.072 Uiso 1 1 calc R U
C31 C 0.1744(3) 0.4866(7) 0.3749(2) 0.0416(11) Uani 1 1 d . .
O32 O 0.10663(18) 0.4701(5) 0.33896(14) 0.0493(9) Uani 1 1 d . .
O33 O 0.18629(16) 0.4799(5) 0.44273(13) 0.0435(8) Uani 1 1 d . .
C34 C 0.1126(2) 0.4660(7) 0.4757(2) 0.0428(12) Uani 1 1 d . .
H34 H 0.063909 0.531001 0.445808 0.051 Uiso 1 1 calc R U
C35 C 0.0944(3) 0.2412(8) 0.4863(3) 0.0691(17) Uani 1 1 d . .
H35A H 0.089772 0.166766 0.443062 0.104 Uiso 1 1 calc R U
H35B H 0.041784 0.228939 0.5039 0.104 Uiso 1 1 calc R U
H35C H 0.13974 0.180656 0.519028 0.104 Uiso 1 1 calc R U
C36 C 0.1334(3) 0.5897(10) 0.5398(2) 0.0797(19) Uani 1 1 d . .
H36A H 0.145168 0.73406 0.528729 0.12 Uiso 1 1 calc R U
H36B H 0.182581 0.529645 0.568301 0.12 Uiso 1 1 calc R U
H36C H 0.086006 0.586403 0.5644 0.12 Uiso 1 1 calc R U

loop_
_atom_site_aniso_label
_atom_site_aniso_U_11
_atom_site_aniso_U_22
_atom_site_aniso_U_33
_atom_site_aniso_U_23
_atom_site_aniso_U_13
_atom_site_aniso_U_12
C1 0.021(2) 0.041(2) 0.027(2) -0.0018(18) -0.0002(19) 0.0076(18)
C2 0.029(2) 0.046(3) 0.024(2) -0.0035(19) -0.0007(19) 0.007(2)
C3 0.025(2) 0.060(3) 0.025(2) -0.005(2) 0.001(2) 0.013(2)
C4 0.020(2) 0.071(3) 0.021(2) -0.003(2) -0.0002(19) 0.011(2)
C5 0.024(2) 0.059(3) 0.029(2) -0.004(2) 0.003(2) -0.001(2)
C6 0.025(2) 0.054(3) 0.027(2) -0.007(2) 0.0051(19) 0.000(2)
C11 0.024(2) 0.036(2) 0.026(2) -0.0008(18) 0.0020(19) 0.0027(18)
C12 0.037(3) 0.037(2) 0.047(3) -0.007(2) 0.021(2) -0.005(2)
C13 0.036(3) 0.036(2) 0.046(3) -0.015(2) 0.019(2) -0.013(2)
C14 0.022(3) 0.088(4) 0.040(3) 0.014(3) 0.006(2) 0.000(2)
C15 0.035(3) 0.040(3) 0.088(4) 0.019(3) 0.030(3) 0.013(2)
C16 0.035(3) 0.038(2) 0.070(3) 0.003(2) 0.025(2) 0.001(2)
C17 0.019(2) 0.116(4) 0.030(3) -0.011(3) 0.005(2) 0.000(2)
C18 0.031(3) 0.108(4) 0.027(3) -0.017(3) 0.005(2) 0.000(3)
C19 0.041(3) 0.051(3) 0.047(3) 0.014(2) 0.023(2) 0.016(2)
C20 0.037(3) 0.055(3) 0.102(5) -0.040(3) 0.042(3) -0.021(2)
C21 0.030(3) 0.061(3) 0.026(2) -0.005(2) 0.004(2) 0.009(2)
O22 0.0265(18) 0.078(2) 0.0382(18) -0.0097(15) 0.0040(15) 0.0169(16)
O23 0.0329(18) 0.067(2) 0.0308(17) -0.0144(15) -0.0015(14) 0.0150(15)
C24 0.035(3) 0.059(3) 0.032(3) -0.013(2) 0.001(2) 0.017(2)
C25 0.041(3) 0.059(3) 0.035(3) -0.005(2) -0.002(2) 0.006(2)
C26 0.043(3) 0.067(3) 0.033(3) -0.001(2) -0.001(2) 0.014(2)
C31 0.026(3) 0.072(3) 0.027(3) -0.003(2) 0.004(2) 0.007(2)
O32 0.0231(18) 0.091(2) 0.0339(18) -0.0038(16) 0.0035(15) 0.0058(16)
O33 0.0199(16) 0.086(2) 0.0255(16) -0.0017(15) 0.0056(13) 0.0120(14)
C34 0.021(2) 0.083(4) 0.027(2) 0.002(2) 0.010(2) 0.012(2)
C35 0.069(4) 0.084(4) 0.063(4) 0.032(3) 0.039(3) 0.034(3)
C36 0.032(3) 0.168(6) 0.042(3) -0.035(3) 0.015(3) -0.009(3)

loop_
_atom_type_symbol
_atom_type_description
_atom_type_scat_dispersion_real
_atom_type_scat_dispersion_imag
_atom_type_scat_source
C C 0.0033 0.0016 'International Tables Vol C Tables 4.2.6.8 and 6.1.1.4'
H H 0 0 'International Tables Vol C Tables 4.2.6.8 and 6.1.1.4'
O O 0.0106 0.006 'International Tables Vol C Tables 4.2.6.8 and 6.1.1.4'

loop_
_geom_angle_atom_site_label_1
_geom_angle_atom_site_label_2
_geom_angle_atom_site_label_3
_geom_angle
C2 C1 C6 116.9(3)
C2 C1 C11 123.1(4)
C6 C1 C11 120.0(3)
C1 C2 C3 121.9(4)
C1 C2 H2 119
C3 C2 H2 119
C4 C3 C2 119.5(4)
C4 C3 C21 120.0(4)
C2 C3 C21 120.5(4)
C5 C4 C3 119.1(4)
C5 C4 C31 117.4(4)
C3 C4 C31 123.5(4)
C6 C5 C4 120.6(4)
C6 C5 H5 119.7
C4 C5 H5 119.7
C5 C6 C1 122.0(4)
C5 C6 H6 119
C1 C6 H6 119
C12 C11 C1 112.7(3)
C12 C11 C16 107.9(3)
C1 C11 C16 109.3(3)
C12 C11 C17 107.9(3)
C1 C11 C17 110.2(3)
C16 C11 C17 108.8(3)
C11 C12 C13 110.6(3)
C11 C12 H12A 109.5
C13 C12 H12A 109.5
C11 C12 H12B 109.5
C13 C12 H12B 109.5
H12A C12 H12B 108.1
C14 C13 C19 109.6(3)
C14 C13 C12 109.4(3)
C19 C13 C12 110.6(4)
C14 C13 H13 109.1
C19 C13 H13 109.1
C12 C13 H13 109.1
C13 C14 C15 109.1(3)
C13 C14 H14A 109.9
C15 C14 H14A 109.9
C13 C14 H14B 109.9
C15 C14 H14B 109.9
H14A C14 H14B 108.3
C14 C15 C16 109.7(4)
C14 C15 C20 109.4(3)
C16 C15 C20 109.8(4)
C14 C15 H15 109.3
C16 C15 H15 109.3
C20 C15 H15 109.3
C15 C16 C11 110.7(3)
C15 C16 H16A 109.5
C11 C16 H16A 109.5
C15 C16 H16B 109.5
C11 C16 H16B 109.5
H16A C16 H16B 108.1
C11 C17 C18 110.1(3)
C11 C17 H17A 109.6
C18 C17 H17A 109.6
C11 C17 H17B 109.6
C18 C17 H17B 109.6
H17A C17 H17B 108.2
C19 C18 C20 110.1(4)
C19 C18 C17 110.0(4)
C20 C18 C17 109.5(4)
C19 C18 H18 109.1
C20 C18 H18 109.1
C17 C18 H18 109.1
C13 C19 C18 108.6(3)
C13 C19 H19A 110
C18 C19 H19A 110
C13 C19 H19B 110
C18 C19 H19B 110
H19A C19 H19B 108.4
C18 C20 C15 108.6(3)
C18 C20 H20A 110
C15 C20 H20A 110
C18 C20 H20B 110
C15 C20 H20B 110
H20A C20 H20B 108.3
O22 C21 O23 124.2(4)
O22 C21 C3 123.7(4)
O23 C21 C3 112.1(4)
C21 O23 C24 116.3(3)
O23 C24 C26 105.9(3)
O23 C24 C25 108.5(3)
C26 C24 C25 114.1(4)
O23 C24 H24 109.4
C26 C24 H24 109.4
C25 C24 H24 109.4
C24 C25 H25A 109.5
C24 C25 H25B 109.5
H25A C25 H25B 109.5
C24 C25 H25C 109.5
H25A C25 H25C 109.5
H25B C25 H25C 109.5
C24 C26 H26A 109.5
C24 C26 H26B 109.5
H26A C26 H26B 109.5
C24 C26 H26C 109.5
H26A C26 H26C 109.5
H26B C26 H26C 109.5
O32 C31 O33 124.1(4)
O32 C31 C4 124.0(4)
O33 C31 C4 111.8(4)
C31 O33 C34 117.9(3)
O33 C34 C35 108.6(3)
O33 C34 C36 105.6(3)
C35 C34 C36 114.3(4)
O33 C34 H34 109.4
C35 C34 H34 109.4
C36 C34 H34 109.4
C34 C35 H35A 109.5
C34 C35 H35B 109.5
H35A C35 H35B 109.5
C34 C35 H35C 109.5
H35A C35 H35C 109.5
H35B C35 H35C 109.5
C34 C36 H36A 109.5
C34 C36 H36B 109.5
H36A C36 H36B 109.5
C34 C36 H36C 109.5
H36A C36 H36C 109.5
H36B C36 H36C 109.5

loop_
_geom_bond_atom_site_label_1
_geom_bond_atom_site_label_2
_geom_bond_distance
C1 C2 1.397(5)
C1 C6 1.399(5)
C1 C11 1.522(5)
C2 C3 1.404(5)
C2 H2 0.95
C3 C4 1.395(6)
C3 C21 1.485(6)
C4 C5 1.394(5)
C4 C31 1.488(6)
C5 C6 1.379(5)
C5 H5 0.95
C6 H6 0.95
C11 C12 1.520(5)
C11 C16 1.528(5)
C11 C17 1.529(6)
C12 C13 1.527(5)
C12 H12A 0.99
C12 H12B 0.99
C13 C14 1.508(6)
C13 C19 1.508(6)
C13 H13 1
C14 C15 1.512(6)
C14 H14A 0.99
C14 H14B 0.99
C15 C16 1.517(5)
C15 C20 1.525(7)
C15 H15 1
C16 H16A 0.99
C16 H16B 0.99
C17 C18 1.539(5)
C17 H17A 0.99
C17 H17B 0.99
C18 C19 1.509(6)
C18 C20 1.514(6)
C18 H18 1
C19 H19A 0.99
C19 H19B 0.99
C20 H20A 0.99
C20 H20B 0.99
C21 O22 1.200(4)
C21 O23 1.355(5)
O23 C24 1.461(5)
C24 C26 1.501(6)
C24 C25 1.509(6)
C24 H24 1
C25 H25A 0.98
C25 H25B 0.98
C25 H25C 0.98
C26 H26A 0.98
C26 H26B 0.98
C26 H26C 0.98
C31 O32 1.215(5)
C31 O33 1.337(5)
O33 C34 1.461(4)
C34 C35 1.498(6)
C34 C36 1.498(6)
C34 H34 1
C35 H35A 0.98
C35 H35B 0.98
C35 H35C 0.98
C36 H36A 0.98
C36 H36B 0.98
C36 H36C 0.98

loop_
_geom_torsion_atom_site_label_1
_geom_torsion_atom_site_label_2
_geom_torsion_atom_site_label_3
_geom_torsion_atom_site_label_4
_geom_torsion
C6 C1 C2 C3 0.9(5)
C11 C1 C2 C3 -177.4(3)
C1 C2 C3 C4 0.3(6)
C1 C2 C3 C21 -175.9(4)
C2 C3 C4 C5 -1.5(6)
C21 C3 C4 C5 174.7(4)
C2 C3 C4 C31 176.7(4)
C21 C3 C4 C31 -7.1(6)
C3 C4 C5 C6 1.5(6)
C31 C4 C5 C6 -176.8(4)
C4 C5 C6 C1 -0.2(6)
C2 C1 C6 C5 -1.0(6)
C11 C1 C6 C5 177.5(4)
C2 C1 C11 C12 -1.8(5)
C6 C1 C11 C12 179.9(3)
C2 C1 C11 C16 118.1(4)
C6 C1 C11 C16 -60.2(5)
C2 C1 C11 C17 -122.4(4)
C6 C1 C11 C17 59.3(5)
C1 C11 C12 C13 179.5(3)
C16 C11 C12 C13 58.8(4)
C17 C11 C12 C13 -58.6(4)
C11 C12 C13 C14 -60.6(4)
C11 C12 C13 C19 60.2(4)
C19 C13 C14 C15 -61.3(4)
C12 C13 C14 C15 60.1(4)
C13 C14 C15 C16 -60.2(5)
C13 C14 C15 C20 60.3(4)
C14 C15 C16 C11 60.2(5)
C20 C15 C16 C11 -60.1(5)
C12 C11 C16 C15 -58.7(4)
C1 C11 C16 C15 178.5(4)
C17 C11 C16 C15 58.1(5)
C12 C11 C17 C18 58.9(5)
C1 C11 C17 C18 -177.7(4)
C16 C11 C17 C18 -57.9(5)
C11 C17 C18 C19 -60.7(5)
C11 C17 C18 C20 60.3(5)
C14 C13 C19 C18 61.1(4)
C12 C13 C19 C18 -59.6(4)
C20 C18 C19 C13 -60.9(4)
C17 C18 C19 C13 59.8(5)
C19 C18 C20 C15 60.2(4)
C17 C18 C20 C15 -60.8(5)
C14 C15 C20 C18 -59.5(4)
C16 C15 C20 C18 60.9(4)
C4 C3 C21 O22 -25.6(6)
C2 C3 C21 O22 150.6(4)
C4 C3 C21 O23 155.1(4)
C2 C3 C21 O23 -28.7(5)
O22 C21 O23 C24 1.2(6)
C3 C21 O23 C24 -179.5(3)
C21 O23 C24 C26 -152.2(3)
C21 O23 C24 C25 84.9(4)
C5 C4 C31 O32 -56.1(6)
C3 C4 C31 O32 125.6(5)
C5 C4 C31 O33 119.6(4)
C3 C4 C31 O33 -58.7(5)
O32 C31 O33 C34 -4.3(6)
C4 C31 O33 C34 180.0(3)
C31 O33 C34 C35 91.9(5)
C31 O33 C34 C36 -145.1(4)
